data_2232120
loop_
_publ_author_name
'Praveen, A. S.'
'Jasinski, Jerry P.'
'Golen, James A.'
'Narayana, B.'
'Yathirajan, H. S.'

_publ_section_title
;
 <i>N</i>-(3-Chloro-4-fluorophenyl)-2,2-diphenylacetamide
;
_journal_coeditor_code YA2145
_journal_issue 10
_journal_name_full 'Acta Crystallographica Section E'
_journal_page_first o2604
_journal_paper_doi 10.1107/S1600536811036075
_journal_volume 67
_journal_year 2011
_chemical_formula_iupac 'C20 H15 Cl F N O'
_chemical_formula_moiety 'C20 H15 Cl F N O'
_chemical_formula_sum 'C20 H15 Cl F N O'
_chemical_formula_weight 339.78
_chemical_name_systematic
;
<i>N</i>-(3-Chloro-4-fluorophenyl)-2,2-diphenylacetamide
;
_space_group_IT_number 7
_symmetry_cell_setting monoclinic
_symmetry_space_group_name_Hall 'P -2yc'
_symmetry_space_group_name_H-M 'P 1 c 1'
_atom_sites_solution_hydrogens geom
_atom_sites_solution_primary direct
_atom_sites_solution_secondary difmap
_audit_creation_method SHELXL-97
_cell_angle_alpha 90.00
_cell_angle_beta 114.42(2)
_cell_angle_gamma 90.00
_cell_formula_units_Z 2
_cell_length_a 9.3665(17)
_cell_length_b 10.2069(12)
_cell_length_c 9.7774(16)
_cell_measurement_reflns_used 3667
_cell_measurement_temperature 173(2)
_cell_measurement_theta_max 32.4
_cell_measurement_theta_min 3.0
_cell_volume 851.1(3)
_computing_cell_refinement '<i>CrysAlis PRO</i> (Oxford Diffraction, 2010)'
_computing_data_collection '<i>CrysAlis PRO</i> (Oxford Diffraction, 2010)'
_computing_data_reduction '<i>CrysAlis RED</i> (Oxford Diffraction, 2010)'
_computing_molecular_graphics '<i>SHELXTL</i> (Sheldrick, 2008)'
_computing_publication_material '<i>SHELXTL</i> (Sheldrick, 2008)'
_computing_structure_refinement '<i>SHELXL97</i> (Sheldrick, 2008)'
_computing_structure_solution '<i>SHELXS97</i> (Sheldrick, 2008)'
_diffrn_ambient_temperature 173(2)
_diffrn_detector_area_resol_mean 16.1500
_diffrn_measured_fraction_theta_full 0.998
_diffrn_measured_fraction_theta_max 0.999
_diffrn_measurement_device_type 'Oxford Diffractio Xcalibur Eos Gemini'
_diffrn_measurement_method ' \w scans'
_diffrn_radiation_monochromator graphite
_diffrn_radiation_source 'Enhance (Mo) X-ray Source'
_diffrn_radiation_type MoK\a
_diffrn_radiation_wavelength 0.71073
_diffrn_reflns_av_R_equivalents 0.031
_diffrn_reflns_av_sigmaI/netI 0.038
_diffrn_reflns_limit_h_max 12
_diffrn_reflns_limit_h_min -12
_diffrn_reflns_limit_k_max 13
_diffrn_reflns_limit_k_min -13
_diffrn_reflns_limit_l_max 13
_diffrn_reflns_limit_l_min -12
_diffrn_reflns_number 7456
_diffrn_reflns_theta_full 25.0
_diffrn_reflns_theta_max 28.3
_diffrn_reflns_theta_min 3.0
_diffrn_standards_decay_% 0
_diffrn_standards_interval_count 0
_diffrn_standards_number 0
_exptl_absorpt_coefficient_mu 0.240
_exptl_absorpt_correction_T_max 0.972
_exptl_absorpt_correction_T_min 0.921
_exptl_absorpt_correction_type multi-scan
_exptl_absorpt_process_details
;
(CrysAlis RED; Oxford Diffraction, 2010)
;
_exptl_crystal_colour colorless
_exptl_crystal_density_diffrn 1.326
_exptl_crystal_density_method 'not measured'
_exptl_crystal_description block
_exptl_crystal_F_000 352
_exptl_crystal_size_max 0.35
_exptl_crystal_size_mid 0.12
_exptl_crystal_size_min 0.12
_refine_diff_density_max 0.17
_refine_diff_density_min -0.17
_refine_ls_abs_structure_details 'Flack (1983), 1668 Friedel pairs'
_refine_ls_abs_structure_Flack -0.06(6)
_refine_ls_extinction_method none
_refine_ls_goodness_of_fit_ref 1.01
_refine_ls_hydrogen_treatment mixed
_refine_ls_matrix_type full
_refine_ls_number_parameters 220
_refine_ls_number_reflns 3794
_refine_ls_number_restraints 3
_refine_ls_restrained_S_all 1.01
_refine_ls_R_factor_all 0.050
_refine_ls_R_factor_gt 0.042
_refine_ls_shift/su_max 0.000
_refine_ls_shift/su_mean <0.001
_refine_ls_structure_factor_coef Fsqd
_refine_ls_weighting_details 'calc w=1/[\s^2^(Fo^2^)+(0.0597P)^2^] where P=(Fo^2^+2Fc^2^)/3'
_refine_ls_weighting_scheme calc
_refine_ls_wR_factor_gt 0.099
_refine_ls_wR_factor_ref 0.109
_reflns_number_gt 3265
_reflns_number_total 3794
_reflns_threshold_expression I>2\s(I)
_cod_data_source_file ya2145.cif
_cod_data_source_block I
_cod_original_cell_volume 851.1(2)
_cod_original_sg_symbol_Hall 'P -2yc '
_cod_original_sg_symbol_H-M 'P c'
_cod_database_code 2232120
_cod_database_fobs_code 2232120

loop_
_symmetry_equiv_pos_as_xyz
'x, y, z'
'x, -y, z+1/2'

loop_
_atom_site_type_symbol
_atom_site_label
_atom_site_fract_x
_atom_site_fract_y
_atom_site_fract_z
_atom_site_U_iso_or_equiv
_atom_site_adp_type
_atom_site_calc_flag
_atom_site_refinement_flags
_atom_site_occupancy
_atom_site_symmetry_multiplicity
Cl Cl1 0.25355(8) 0.11734(7) 0.82272(8) 0.0727(2) Uani d . 1 1
F F1 0.15076(18) 0.07394(14) 0.50254(19) 0.0658(4) Uani d . 1 1
O O1 0.6516(2) 0.52072(16) 0.54006(16) 0.0550(4) Uani d . 1 1
N N1 0.6367(2) 0.42807(16) 0.74325(18) 0.0431(4) Uani d D 1 1
H H1N 0.665(3) 0.433(2) 0.837(2) 0.052 Uiso d D 1 1
C C1 0.4496(3) 0.28097(19) 0.7678(2) 0.0446(4) Uani d . 1 1
H H1A 0.4915 0.3022 0.8716 0.053 Uiso calc R 1 1
C C2 0.3294(3) 0.19290(18) 0.7097(3) 0.0454(5) Uani d . 1 1
C C3 0.2684(2) 0.16238(19) 0.5588(3) 0.0461(5) Uani d . 1 1
C C4 0.3265(3) 0.2195(2) 0.4665(3) 0.0543(5) Uani d . 1 1
H H4A 0.2836 0.1976 0.3628 0.065 Uiso calc R 1 1
C C5 0.4470(3) 0.3086(2) 0.5227(2) 0.0506(5) Uani d . 1 1
H H5A 0.4865 0.3489 0.4579 0.061 Uiso calc R 1 1
C C6 0.5107(2) 0.33973(18) 0.6746(2) 0.0387(4) Uani d . 1 1
C C7 0.6985(2) 0.51195(18) 0.6763(2) 0.0390(4) Uani d . 1 1
C C8 0.8312(2) 0.59755(18) 0.7841(2) 0.0393(4) Uani d . 1 1
H H8A 0.8897 0.5446 0.8765 0.047 Uiso calc R 1 1
C C9 0.7663(3) 0.71731(18) 0.8311(2) 0.0433(4) Uani d . 1 1
C C10 0.8448(3) 0.7672(2) 0.9741(3) 0.0582(6) Uani d . 1 1
H H10A 0.9365 0.7245 1.0431 0.070 Uiso calc R 1 1
C C11 0.7909(4) 0.8791(3) 1.0177(4) 0.0751(8) Uani d . 1 1
H H11A 0.8460 0.9124 1.1165 0.090 Uiso calc R 1 1
C C12 0.6600(4) 0.9418(3) 0.9208(4) 0.0796(9) Uani d . 1 1
H H12A 0.6245 1.0189 0.9515 0.096 Uiso calc R 1 1
C C13 0.5799(4) 0.8935(3) 0.7795(4) 0.0767(8) Uani d . 1 1
H H13A 0.4882 0.9370 0.7117 0.092 Uiso calc R 1 1
C C14 0.6317(3) 0.7811(3) 0.7341(3) 0.0628(6) Uani d . 1 1
H H14A 0.5745 0.7476 0.6357 0.075 Uiso calc R 1 1
C C15 0.9445(2) 0.62793(18) 0.7125(2) 0.0416(4) Uani d . 1 1
C C16 1.0589(3) 0.5378(2) 0.7245(3) 0.0532(5) Uani d . 1 1
H H16A 1.0688 0.4600 0.7810 0.064 Uiso calc R 1 1
C C17 1.1594(3) 0.5589(3) 0.6554(3) 0.0649(6) Uani d . 1 1
H H17A 1.2372 0.4956 0.6645 0.078 Uiso calc R 1 1
C C18 1.1470(3) 0.6703(3) 0.5742(3) 0.0662(7) Uani d . 1 1
H H18A 1.2167 0.6854 0.5277 0.079 Uiso calc R 1 1
C C19 1.0328(3) 0.7606(3) 0.5601(3) 0.0662(7) Uani d . 1 1
H H19A 1.0229 0.8377 0.5024 0.079 Uiso calc R 1 1
C C20 0.9324(3) 0.7403(2) 0.6290(3) 0.0570(6) Uani d . 1 1
H H20A 0.8545 0.8038 0.6191 0.068 Uiso calc R 1 1

loop_
_atom_site_aniso_label
_atom_site_aniso_U_11
_atom_site_aniso_U_22
_atom_site_aniso_U_33
_atom_site_aniso_U_12
_atom_site_aniso_U_13
_atom_site_aniso_U_23
Cl1 0.0985(5) 0.0717(4) 0.0713(4) -0.0219(4) 0.0586(4) -0.0035(3)
F1 0.0645(8) 0.0659(8) 0.0738(10) -0.0204(7) 0.0356(7) -0.0198(7)
O1 0.0727(10) 0.0649(9) 0.0269(7) -0.0149(8) 0.0200(7) 0.0038(6)
N1 0.0602(10) 0.0470(8) 0.0244(7) -0.0089(8) 0.0197(8) -0.0019(7)
C1 0.0650(12) 0.0413(9) 0.0328(10) -0.0007(9) 0.0257(9) 0.0003(7)
C2 0.0594(12) 0.0392(9) 0.0494(12) 0.0018(9) 0.0342(10) 0.0011(8)
C3 0.0482(11) 0.0405(9) 0.0520(13) -0.0027(8) 0.0232(10) -0.0059(9)
C4 0.0603(13) 0.0646(13) 0.0345(10) -0.0093(10) 0.0161(10) -0.0079(9)
C5 0.0651(13) 0.0580(11) 0.0328(10) -0.0110(10) 0.0242(10) -0.0025(9)
C6 0.0514(10) 0.0391(8) 0.0298(9) 0.0015(8) 0.0208(8) 0.0004(7)
C7 0.0512(10) 0.0387(9) 0.0299(9) 0.0038(7) 0.0196(8) 0.0012(7)
C8 0.0477(10) 0.0413(9) 0.0305(9) 0.0021(8) 0.0177(8) 0.0030(7)
C9 0.0516(10) 0.0440(9) 0.0401(10) -0.0048(9) 0.0248(9) -0.0031(8)
C10 0.0589(14) 0.0617(13) 0.0506(13) -0.0039(11) 0.0193(11) -0.0142(11)
C11 0.0766(17) 0.0792(17) 0.0691(19) -0.0120(15) 0.0299(15) -0.0369(14)
C12 0.088(2) 0.0621(14) 0.101(3) 0.0039(15) 0.0507(19) -0.0263(16)
C13 0.0832(18) 0.0728(17) 0.076(2) 0.0251(15) 0.0355(16) -0.0065(15)
C14 0.0691(15) 0.0664(13) 0.0487(13) 0.0169(12) 0.0202(12) -0.0032(11)
C15 0.0491(10) 0.0435(10) 0.0333(10) -0.0019(8) 0.0181(8) 0.0004(7)
C16 0.0645(13) 0.0484(11) 0.0518(13) 0.0084(10) 0.0293(11) 0.0037(9)
C17 0.0640(14) 0.0715(15) 0.0666(17) 0.0085(12) 0.0344(13) -0.0051(13)
C18 0.0688(15) 0.0879(18) 0.0563(16) -0.0157(14) 0.0403(14) -0.0130(13)
C19 0.0809(17) 0.0669(14) 0.0597(16) -0.0054(13) 0.0381(14) 0.0155(12)
C20 0.0653(14) 0.0548(12) 0.0586(15) 0.0061(11) 0.0332(12) 0.0135(10)

loop_
_atom_type_symbol
_atom_type_description
_atom_type_scat_dispersion_real
_atom_type_scat_dispersion_imag
_atom_type_scat_source
C C 0.0033 0.0016 'International Tables Vol C Tables 4.2.6.8 and 6.1.1.4'
H H 0.0000 0.0000 'International Tables Vol C Tables 4.2.6.8 and 6.1.1.4'
N N 0.0061 0.0033 'International Tables Vol C Tables 4.2.6.8 and 6.1.1.4'
O O 0.0106 0.0060 'International Tables Vol C Tables 4.2.6.8 and 6.1.1.4'
F F 0.0171 0.0103 'International Tables Vol C Tables 4.2.6.8 and 6.1.1.4'
Cl Cl 0.1484 0.1585 'International Tables Vol C Tables 4.2.6.8 and 6.1.1.4'

loop_
_geom_angle_atom_site_label_1
_geom_angle_atom_site_label_2
_geom_angle_atom_site_label_3
_geom_angle
C7 N1 C6 128.12(17)
C7 N1 H1N 118.9(18)
C6 N1 H1N 112.4(18)
C2 C1 C6 120.06(19)
C2 C1 H1A 120.0
C6 C1 H1A 120.0
C1 C2 C3 119.92(19)
C1 C2 Cl1 120.96(17)
C3 C2 Cl1 119.12(17)
F1 C3 C4 119.8(2)
F1 C3 C2 119.5(2)
C4 C3 C2 120.61(19)
C3 C4 C5 120.3(2)
C3 C4 H4A 119.8
C5 C4 H4A 119.8
C4 C5 C6 119.8(2)
C4 C5 H5A 120.1
C6 C5 H5A 120.1
C5 C6 C1 119.23(19)
C5 C6 N1 123.94(18)
C1 C6 N1 116.83(17)
O1 C7 N1 122.95(18)
O1 C7 C8 122.26(17)
N1 C7 C8 114.79(17)
C9 C8 C15 114.64(16)
C9 C8 C7 110.86(16)
C15 C8 C7 108.75(16)
C9 C8 H8A 107.4
C15 C8 H8A 107.4
C7 C8 H8A 107.4
C10 C9 C14 118.2(2)
C10 C9 C8 119.4(2)
C14 C9 C8 122.4(2)
C9 C10 C11 120.4(3)
C9 C10 H10A 119.8
C11 C10 H10A 119.8
C12 C11 C10 120.8(3)
C12 C11 H11A 119.6
C10 C11 H11A 119.6
C11 C12 C13 119.7(3)
C11 C12 H12A 120.1
C13 C12 H12A 120.1
C12 C13 C14 120.3(3)
C12 C13 H13A 119.9
C14 C13 H13A 119.9
C9 C14 C13 120.6(3)
C9 C14 H14A 119.7
C13 C14 H14A 119.7
C16 C15 C20 118.3(2)
C16 C15 C8 119.25(18)
C20 C15 C8 122.37(19)
C15 C16 C17 121.1(2)
C15 C16 H16A 119.5
C17 C16 H16A 119.5
C18 C17 C16 120.2(2)
C18 C17 H17A 119.9
C16 C17 H17A 119.9
C17 C18 C19 119.5(3)
C17 C18 H18A 120.2
C19 C18 H18A 120.2
C18 C19 C20 120.6(2)
C18 C19 H19A 119.7
C20 C19 H19A 119.7
C19 C20 C15 120.4(2)
C19 C20 H20A 119.8
C15 C20 H20A 119.8

loop_
_geom_bond_atom_site_label_1
_geom_bond_atom_site_label_2
_geom_bond_distance
Cl1 C2 1.723(2)
F1 C3 1.353(3)
O1 C7 1.221(2)
N1 C7 1.346(3)
N1 C6 1.414(3)
N1 H1N 0.847(17)
C1 C2 1.367(3)
C1 C6 1.396(3)
C1 H1A 0.9500
C2 C3 1.379(3)
C3 C4 1.363(3)
C4 C5 1.374(3)
C4 H4A 0.9500
C5 C6 1.389(3)
C5 H5A 0.9500
C7 C8 1.528(3)
C8 C9 1.519(3)
C8 C15 1.526(3)
C8 H8A 1.0000
C9 C10 1.380(3)
C9 C14 1.387(3)
C10 C11 1.385(4)
C10 H10A 0.9500
C11 C12 1.360(5)
C11 H11A 0.9500
C12 C13 1.363(5)
C12 H12A 0.9500
C13 C14 1.388(4)
C13 H13A 0.9500
C14 H14A 0.9500
C15 C16 1.380(3)
C15 C20 1.385(3)
C16 C17 1.384(4)
C16 H16A 0.9500
C17 C18 1.364(4)
C17 H17A 0.9500
C18 C19 1.375(4)
C18 H18A 0.9500
C19 C20 1.380(4)
C19 H19A 0.9500
C20 H20A 0.9500

loop_
_geom_hbond_atom_site_label_D
_geom_hbond_atom_site_label_H
_geom_hbond_atom_site_label_A
_geom_hbond_site_symmetry_A
_geom_hbond_distance_DH
_geom_hbond_distance_HA
_geom_hbond_distance_DA
_geom_hbond_angle_DHA
C1 H1A O1 2_565 0.95 2.49 3.256(3) 138.0
N1 H1N O1 2_565 0.847(17) 2.092(19) 2.895(2) 158(2)

loop_
_geom_torsion_atom_site_label_1
_geom_torsion_atom_site_label_2
_geom_torsion_atom_site_label_3
_geom_torsion_atom_site_label_4
_geom_torsion
C6 C1 C2 C3 -0.1(3)
C6 C1 C2 Cl1 179.12(15)
C1 C2 C3 F1 179.20(19)
Cl1 C2 C3 F1 -0.1(3)
C1 C2 C3 C4 -0.2(3)
Cl1 C2 C3 C4 -179.44(18)
F1 C3 C4 C5 -179.4(2)
C2 C3 C4 C5 -0.1(3)
C3 C4 C5 C6 0.6(4)
C4 C5 C6 C1 -0.9(3)
C4 C5 C6 N1 178.7(2)
C2 C1 C6 C5 0.7(3)
C2 C1 C6 N1 -178.94(18)
C7 N1 C6 C5 12.1(3)
C7 N1 C6 C1 -168.3(2)
C6 N1 C7 O1 -1.1(3)
C6 N1 C7 C8 177.97(18)
O1 C7 C8 C9 95.3(2)
N1 C7 C8 C9 -83.8(2)
O1 C7 C8 C15 -31.6(2)
N1 C7 C8 C15 149.28(17)
C15 C8 C9 C10 -90.3(3)
C7 C8 C9 C10 146.1(2)
C15 C8 C9 C14 88.2(3)
C7 C8 C9 C14 -35.4(3)
C14 C9 C10 C11 -0.9(4)
C8 C9 C10 C11 177.7(3)
C9 C10 C11 C12 0.0(5)
C10 C11 C12 C13 0.6(5)
C11 C12 C13 C14 -0.2(6)
C10 C9 C14 C13 1.2(4)
C8 C9 C14 C13 -177.3(3)
C12 C13 C14 C9 -0.7(5)
C9 C8 C15 C16 152.1(2)
C7 C8 C15 C16 -83.2(2)
C9 C8 C15 C20 -31.1(3)
C7 C8 C15 C20 93.6(2)
C20 C15 C16 C17 0.2(3)
C8 C15 C16 C17 177.0(2)
C15 C16 C17 C18 0.2(4)
C16 C17 C18 C19 -0.8(4)
C17 C18 C19 C20 0.9(4)
C18 C19 C20 C15 -0.5(4)
C16 C15 C20 C19 0.0(4)
C8 C15 C20 C19 -176.8(2)

loop_
_cod_related_entry_id
_cod_related_entry_database
_cod_related_entry_code
1 ChemSpider 702318
